data_7008438
loop_
_publ_author_name
'Lee, Wei-Ying'
'Liang, Lan-Chang'

_publ_section_title
;
 Organoaluminium complexes incorporating an amido phosphine chelate
 with a pendant amine arm.
;
_journal_issue 11
_journal_name_full 'Dalton transactions (Cambridge, England : 2003)'
_journal_page_first 1952
_journal_page_last 1956
_journal_paper_doi 10.1039/b502873f
_journal_year 2005
_chemical_formula_moiety 'C25 H28 Al1 N2 P1'
_chemical_formula_sum 'C26 H34 Al N2 P'
_chemical_formula_weight 432.50
_chemical_name_systematic
;
?
;
_space_group_IT_number 14
_symmetry_cell_setting monoclinic
_symmetry_space_group_name_Hall '-P 2yn'
_symmetry_space_group_name_H-M 'P 1 21/n 1'
_atom_sites_solution_hydrogens geom
_atom_sites_solution_primary direct
_atom_sites_solution_secondary difmap
_audit_creation_method SHELXL-97
_cell_angle_alpha 90.00
_cell_angle_beta 111.149(3)
_cell_angle_gamma 90.00
_cell_formula_units_Z 4
_cell_length_a 9.2620(3)
_cell_length_b 29.0657(14)
_cell_length_c 9.8432(5)
_cell_measurement_reflns_used 73001
_cell_measurement_temperature 200(2)
_cell_measurement_theta_max 25.028
_cell_measurement_theta_min 1.455
_cell_volume 2471.4(2)
_computing_cell_refinement 'HKL Scalepack (Otwinowski & Minor 1997)'
_computing_data_collection 'Collect (Nonius BV, 1997-2000)'
_computing_data_reduction 'HKL Denzo and Scalepack (Otwinowski & Minor 19'
_computing_molecular_graphics 'Ortep-3 for Windows (Farrugia, 1997)'
_computing_publication_material 'WinGX publication routines (Farrugia, 1999)'
_computing_structure_refinement 'SHELXL-97 (Sheldrick, 1997)'
_computing_structure_solution 'SHELXS-97 (Sheldrick, 1997)'
_diffrn_ambient_temperature 200(2)
_diffrn_measured_fraction_theta_full 0.971
_diffrn_measured_fraction_theta_max 0.951
_diffrn_measurement_device_type KappaCCD
_diffrn_measurement_method 'CCD rotation images, thick slices'
_diffrn_radiation_monochromator graphite
_diffrn_radiation_source 'fine-focus sealed tube'
_diffrn_radiation_type MoK\a
_diffrn_radiation_wavelength 0.71073
_diffrn_reflns_av_R_equivalents 0.0867
_diffrn_reflns_av_sigmaI/netI 0.0968
_diffrn_reflns_limit_h_max 11
_diffrn_reflns_limit_h_min -10
_diffrn_reflns_limit_k_max 34
_diffrn_reflns_limit_k_min -34
_diffrn_reflns_limit_l_max 11
_diffrn_reflns_limit_l_min -11
_diffrn_reflns_number 11346
_diffrn_reflns_theta_full 25.00
_diffrn_reflns_theta_max 25.00
_diffrn_reflns_theta_min 2.33
_exptl_absorpt_coefficient_mu 0.162
_exptl_absorpt_correction_T_max 1.1003
_exptl_absorpt_correction_T_min 0.915
_exptl_absorpt_correction_type multi-scan
_exptl_absorpt_process_details
;
?
;
_exptl_crystal_colour colorless
_exptl_crystal_density_diffrn 1.162
_exptl_crystal_density_method 'not measured'
_exptl_crystal_description prism
_exptl_crystal_F_000 928
_exptl_crystal_size_max 0.2
_exptl_crystal_size_mid 0.14
_exptl_crystal_size_min 0.12
_refine_diff_density_max 0.320
_refine_diff_density_min -0.413
_refine_diff_density_rms 0.101
_refine_ls_extinction_coef 0.015(2)
_refine_ls_extinction_expression Fc^*^=kFc[1+0.001xFc^2^\l^3^/sin(2\q)]^-1/4^
_refine_ls_extinction_method SHELXL
_refine_ls_goodness_of_fit_ref 1.036
_refine_ls_hydrogen_treatment fixed
_refine_ls_matrix_type full
_refine_ls_number_parameters 272
_refine_ls_number_reflns 3909
_refine_ls_number_restraints 0
_refine_ls_restrained_S_all 1.036
_refine_ls_R_factor_all 0.1146
_refine_ls_R_factor_gt 0.0695
_refine_ls_shift/su_max 0.000
_refine_ls_shift/su_mean 0.000
_refine_ls_structure_factor_coef Fsqd
_refine_ls_weighting_details 'calc w=1/[\s^2^(Fo^2^)+(0.1067P)^2^+0.0000P] where P=(Fo^2^+2Fc^2^)/3'
_refine_ls_weighting_scheme calc
_refine_ls_wR_factor_gt 0.1691
_refine_ls_wR_factor_ref 0.1921
_reflns_number_gt 2536
_reflns_number_total 3909
_reflns_threshold_expression >2sigma(I)
_cod_data_source_file b502873f.txt
_cod_data_source_block 4047
_cod_original_cell_volume 2471.35(19)
_cod_original_sg_symbol_H-M 'P 21/n'
_cod_database_code 7008438

loop_
_symmetry_equiv_pos_as_xyz
'x, y, z'
'-x+1/2, y+1/2, -z+1/2'
'-x, -y, -z'
'x-1/2, -y-1/2, z-1/2'

loop_
_atom_site_label
_atom_site_type_symbol
_atom_site_fract_x
_atom_site_fract_y
_atom_site_fract_z
_atom_site_U_iso_or_equiv
_atom_site_adp_type
_atom_site_occupancy
_atom_site_symmetry_multiplicity
_atom_site_calc_flag
_atom_site_refinement_flags
_atom_site_disorder_assembly
_atom_site_disorder_group
P1 P 0.33290(12) 0.11088(3) 0.42557(10) 0.0363(3) Uani 1 1 d . . .
Al1 Al 0.13387(14) 0.11681(3) 0.14088(12) 0.0417(4) Uani 1 1 d . . .
N1 N 0.1276(4) 0.17718(9) 0.2197(3) 0.0432(8) Uani 1 1 d . . .
N2 N -0.0409(5) 0.14473(11) -0.0443(4) 0.0597(10) Uani 1 1 d . . .
C1 C 0.5293(4) 0.12603(11) 0.4433(4) 0.0378(9) Uani 1 1 d . . .
C2 C 0.6247(5) 0.09193(13) 0.4203(5) 0.0508(11) Uani 1 1 d . . .
H2 H 0.5887 0.0607 0.4062 0.061 Uiso 1 1 d R . .
C3 C 0.7671(5) 0.10296(15) 0.4161(5) 0.0611(12) Uani 1 1 d . . .
H3 H 0.8341 0.0791 0.4059 0.073 Uiso 1 1 d R . .
C4 C 0.8177(5) 0.14799(15) 0.4307(5) 0.0613(12) Uani 1 1 d . . .
H4 H 0.9154 0.1557 0.4233 0.074 Uiso 1 1 d R . .
C5 C 0.7251(5) 0.18154(14) 0.4519(5) 0.0567(12) Uani 1 1 d . . .
H5 H 0.7599 0.2129 0.4621 0.068 Uiso 1 1 d R . .
C6 C 0.5824(5) 0.17123(12) 0.4587(4) 0.0478(11) Uani 1 1 d . . .
H6 H 0.5173 0.1948 0.4743 0.057 Uiso 1 1 d R . .
C7 C 0.3544(5) 0.07076(11) 0.5746(4) 0.0410(10) Uani 1 1 d . . .
C8 C 0.4925(6) 0.05806(13) 0.6802(4) 0.0541(11) Uani 1 1 d . . .
H8 H 0.5857 0.0707 0.6740 0.065 Uiso 1 1 d R . .
C9 C 0.4932(7) 0.02704(15) 0.7884(5) 0.0676(14) Uani 1 1 d . . .
H9 H 0.5889 0.0178 0.8622 0.081 Uiso 1 1 d R . .
C10 C 0.3596(8) 0.00959(14) 0.7934(6) 0.0691(15) Uani 1 1 d . . .
H10 H 0.3611 -0.0113 0.8693 0.083 Uiso 1 1 d R . .
C11 C 0.2218(7) 0.02196(14) 0.6909(6) 0.0665(14) Uani 1 1 d . . .
H11 H 0.1279 0.0097 0.6966 0.080 Uiso 1 1 d R . .
C12 C 0.2189(6) 0.05191(13) 0.5821(5) 0.0582(12) Uani 1 1 d . . .
H12 H 0.1224 0.0598 0.5070 0.070 Uiso 1 1 d R . .
C13 C 0.2569(4) 0.16204(11) 0.4792(4) 0.0334(9) Uani 1 1 d . . .
C14 C 0.2841(5) 0.17363(12) 0.6237(4) 0.0462(10) Uani 1 1 d . . .
H14 H 0.3444 0.1536 0.7008 0.055 Uiso 1 1 d R . .
C15 C 0.2228(5) 0.21361(12) 0.6591(5) 0.0511(11) Uani 1 1 d . . .
H15 H 0.2405 0.2207 0.7591 0.061 Uiso 1 1 d R . .
C16 C 0.1371(5) 0.24237(12) 0.5472(5) 0.0516(12) Uani 1 1 d . . .
H16 H 0.0958 0.2707 0.5682 0.062 Uiso 1 1 d R . .
C17 C 0.1086(5) 0.23194(11) 0.4043(5) 0.0465(10) Uani 1 1 d . . .
H17 H 0.0514 0.2531 0.3294 0.056 Uiso 1 1 d R . .
C18 C 0.1630(4) 0.19035(10) 0.3633(4) 0.0373(9) Uani 1 1 d . . .
C19 C 0.0469(6) 0.21153(12) 0.1115(5) 0.0603(12) Uani 1 1 d . . .
H19A H -0.0512 0.2177 0.1204 0.072 Uiso 1 1 d R . .
H19B H 0.1068 0.2393 0.1285 0.072 Uiso 1 1 d R . .
C20 C 0.0172(6) 0.19280(13) -0.0380(5) 0.0696(14) Uani 1 1 d . . .
H20A H 0.1123 0.1925 -0.0562 0.084 Uiso 1 1 d R . .
H20B H -0.0585 0.2107 -0.1116 0.084 Uiso 1 1 d R . .
C21 C -0.1945(6) 0.14403(16) -0.0297(6) 0.0779(15) Uani 1 1 d . . .
H21A H -0.2706 0.1571 -0.1152 0.093 Uiso 1 1 d R . .
H21B H -0.1905 0.1616 0.0542 0.093 Uiso 1 1 d R . .
H21C H -0.2220 0.1128 -0.0185 0.093 Uiso 1 1 d R . .
C22 C -0.0515(7) 0.12358(17) -0.1846(5) 0.0869(17) Uani 1 1 d . . .
H22A H -0.1324 0.1382 -0.2633 0.104 Uiso 1 1 d R . .
H22B H -0.0746 0.0914 -0.1823 0.104 Uiso 1 1 d R . .
H22C H 0.0452 0.1271 -0.1988 0.104 Uiso 1 1 d R . .
C23 C 0.0191(5) 0.06168(11) 0.1679(5) 0.0487(11) Uani 1 1 d . . .
H23A H -0.0126 0.0667 0.2494 0.058 Uiso 1 1 d R . .
H23B H -0.0707 0.0573 0.0814 0.058 Uiso 1 1 d R . .
C24 C 0.1156(6) 0.01782(13) 0.1964(5) 0.0685(14) Uani 1 1 d . . .
H24A H 0.0549 -0.0076 0.2081 0.082 Uiso 1 1 d R . .
H24B H 0.2055 0.0214 0.2833 0.082 Uiso 1 1 d R . .
H24C H 0.1473 0.0120 0.1153 0.082 Uiso 1 1 d R . .
C25 C 0.2981(5) 0.10238(14) 0.0639(5) 0.0569(12) Uani 1 1 d . . .
H25A H 0.3671 0.0799 0.1253 0.068 Uiso 1 1 d R . .
H25B H 0.2508 0.0902 -0.0326 0.068 Uiso 1 1 d R . .
C26 C 0.4074(7) 0.13994(17) 0.0461(6) 0.0836(16) Uani 1 1 d . . .
H26A H 0.4800 0.1276 0.0066 0.100 Uiso 1 1 d R . .
H26B H 0.4624 0.1531 0.1401 0.100 Uiso 1 1 d R . .
H26C H 0.3462 0.1633 -0.0178 0.100 Uiso 1 1 d R . .

loop_
_atom_site_aniso_label
_atom_site_aniso_U_11
_atom_site_aniso_U_22
_atom_site_aniso_U_33
_atom_site_aniso_U_23
_atom_site_aniso_U_13
_atom_site_aniso_U_12
P1 0.0391(7) 0.0256(5) 0.0468(6) -0.0006(4) 0.0184(5) -0.0005(4)
Al1 0.0466(8) 0.0305(6) 0.0499(8) -0.0022(5) 0.0196(7) -0.0019(5)
N1 0.054(2) 0.0271(15) 0.048(2) 0.0053(13) 0.0173(18) 0.0042(14)
N2 0.068(3) 0.050(2) 0.053(2) -0.0019(16) 0.012(2) 0.0044(18)
C1 0.037(3) 0.0343(18) 0.043(2) -0.0041(15) 0.016(2) 0.0013(17)
C2 0.049(3) 0.037(2) 0.073(3) -0.0083(19) 0.030(2) -0.0024(19)
C3 0.046(3) 0.062(3) 0.083(3) -0.011(2) 0.034(3) 0.004(2)
C4 0.049(3) 0.069(3) 0.075(3) 0.001(2) 0.034(3) -0.012(2)
C5 0.050(3) 0.046(2) 0.078(3) 0.006(2) 0.027(3) -0.010(2)
C6 0.055(3) 0.0303(19) 0.063(3) 0.0010(17) 0.027(2) -0.0010(19)
C7 0.051(3) 0.0269(18) 0.049(2) -0.0035(16) 0.023(2) -0.0003(18)
C8 0.057(3) 0.049(2) 0.058(3) 0.007(2) 0.023(3) 0.003(2)
C9 0.084(4) 0.059(3) 0.061(3) 0.019(2) 0.027(3) 0.023(3)
C10 0.113(5) 0.038(2) 0.075(3) 0.012(2) 0.057(4) 0.003(3)
C11 0.090(4) 0.046(3) 0.082(4) 0.007(2) 0.053(3) -0.011(3)
C12 0.057(3) 0.048(2) 0.074(3) 0.010(2) 0.028(3) -0.002(2)
C13 0.030(2) 0.0298(18) 0.042(2) -0.0027(15) 0.0150(19) -0.0034(15)
C14 0.057(3) 0.035(2) 0.048(3) 0.0010(17) 0.021(2) -0.0013(18)
C15 0.065(3) 0.040(2) 0.060(3) -0.0140(19) 0.036(3) -0.008(2)
C16 0.055(3) 0.0271(19) 0.081(3) -0.012(2) 0.035(3) -0.0032(18)
C17 0.048(3) 0.0248(18) 0.067(3) -0.0026(17) 0.021(2) 0.0020(17)
C18 0.038(3) 0.0238(17) 0.054(3) -0.0002(16) 0.022(2) -0.0020(16)
C19 0.071(4) 0.036(2) 0.065(3) 0.007(2) 0.014(3) 0.006(2)
C20 0.096(4) 0.044(2) 0.056(3) 0.013(2) 0.011(3) 0.011(2)
C21 0.051(4) 0.072(3) 0.089(4) -0.007(3) -0.001(3) 0.012(3)
C22 0.121(5) 0.075(3) 0.053(3) -0.005(3) 0.016(3) 0.012(3)
C23 0.052(3) 0.034(2) 0.059(3) -0.0095(17) 0.019(2) -0.0072(18)
C24 0.087(4) 0.033(2) 0.094(4) -0.008(2) 0.043(3) -0.006(2)
C25 0.062(3) 0.065(3) 0.048(3) -0.009(2) 0.024(3) -0.009(2)
C26 0.083(4) 0.103(4) 0.079(4) 0.021(3) 0.047(3) -0.007(3)

loop_
_atom_type_symbol
_atom_type_description
_atom_type_scat_dispersion_real
_atom_type_scat_dispersion_imag
_atom_type_scat_source
C C 0.0033 0.0016 'International Tables Vol C Tables 4.2.6.8 and 6.1.1.4'
H H 0.0000 0.0000 'International Tables Vol C Tables 4.2.6.8 and 6.1.1.4'
Al Al 0.0645 0.0514 'International Tables Vol C Tables 4.2.6.8 and 6.1.1.4'
N N 0.0061 0.0033 'International Tables Vol C Tables 4.2.6.8 and 6.1.1.4'
P P 0.1023 0.0942 'International Tables Vol C Tables 4.2.6.8 and 6.1.1.4'

loop_
_geom_angle_atom_site_label_1
_geom_angle_atom_site_label_2
_geom_angle_atom_site_label_3
_geom_angle
_geom_angle_site_symmetry_1
_geom_angle_site_symmetry_3
_geom_angle_publ_flag
C13 P1 C1 104.79(15) . . ?
C13 P1 C7 103.42(15) . . ?
C1 P1 C7 105.18(18) . . ?
C13 P1 Al1 93.31(12) . . ?
C1 P1 Al1 111.25(12) . . ?
C7 P1 Al1 134.20(14) . . ?
N1 Al1 C25 119.15(16) . . ?
N1 Al1 C23 125.67(15) . . ?
C25 Al1 C23 113.73(16) . . ?
N1 Al1 N2 82.69(13) . . ?
C25 Al1 N2 101.95(18) . . ?
C23 Al1 N2 98.30(17) . . ?
N1 Al1 P1 75.71(10) . . ?
C25 Al1 P1 92.96(14) . . ?
C23 Al1 P1 90.43(13) . . ?
N2 Al1 P1 157.85(10) . . ?
C18 N1 C19 115.3(3) . . ?
C18 N1 Al1 129.2(2) . . ?
C19 N1 Al1 114.4(2) . . ?
C21 N2 C22 110.0(4) . . ?
C21 N2 C20 110.7(4) . . ?
C22 N2 C20 109.2(3) . . ?
C21 N2 Al1 112.0(3) . . ?
C22 N2 Al1 114.6(3) . . ?
C20 N2 Al1 99.9(3) . . ?
C6 C1 C2 117.8(3) . . ?
C6 C1 P1 122.8(3) . . ?
C2 C1 P1 118.8(3) . . ?
C3 C2 C1 120.6(4) . . ?
C3 C2 H2 120.3 . . ?
C1 C2 H2 119.1 . . ?
C2 C3 C4 120.8(4) . . ?
C2 C3 H3 119.9 . . ?
C4 C3 H3 119.2 . . ?
C5 C4 C3 119.0(4) . . ?
C5 C4 H4 120.4 . . ?
C3 C4 H4 120.5 . . ?
C4 C5 C6 121.2(4) . . ?
C4 C5 H5 119.3 . . ?
C6 C5 H5 119.5 . . ?
C5 C6 C1 120.4(4) . . ?
C5 C6 H6 121.4 . . ?
C1 C6 H6 118.1 . . ?
C8 C7 C12 117.6(4) . . ?
C8 C7 P1 125.5(3) . . ?
C12 C7 P1 116.9(3) . . ?
C7 C8 C9 119.8(4) . . ?
C7 C8 H8 117.4 . . ?
C9 C8 H8 122.7 . . ?
C10 C9 C8 121.2(5) . . ?
C10 C9 H9 118.3 . . ?
C8 C9 H9 120.5 . . ?
C9 C10 C11 120.0(4) . . ?
C9 C10 H10 120.6 . . ?
C11 C10 H10 119.4 . . ?
C10 C11 C12 119.7(5) . . ?
C10 C11 H11 119.1 . . ?
C12 C11 H11 121.2 . . ?
C11 C12 C7 121.7(5) . . ?
C11 C12 H12 120.2 . . ?
C7 C12 H12 118.1 . . ?
C14 C13 C18 120.9(3) . . ?
C14 C13 P1 123.5(3) . . ?
C18 C13 P1 115.6(2) . . ?
C15 C14 C13 121.2(4) . . ?
C15 C14 H14 118.9 . . ?
C13 C14 H14 120.0 . . ?
C16 C15 C14 118.3(4) . . ?
C16 C15 H15 121.5 . . ?
C14 C15 H15 120.2 . . ?
C17 C16 C15 121.8(3) . . ?
C17 C16 H16 117.8 . . ?
C15 C16 H16 120.3 . . ?
C16 C17 C18 121.5(4) . . ?
C16 C17 H17 119.7 . . ?
C18 C17 H17 118.8 . . ?
N1 C18 C13 120.7(3) . . ?
N1 C18 C17 123.1(3) . . ?
C13 C18 C17 116.2(3) . . ?
N1 C19 C20 109.5(3) . . ?
N1 C19 H19A 108.3 . . ?
C20 C19 H19A 108.2 . . ?
N1 C19 H19B 109.8 . . ?
C20 C19 H19B 111.5 . . ?
H19A C19 H19B 109.5 . . ?
N2 C20 C19 108.5(3) . . ?
N2 C20 H20A 108.9 . . ?
C19 C20 H20A 109.4 . . ?
N2 C20 H20B 108.9 . . ?
C19 C20 H20B 111.7 . . ?
H20A C20 H20B 109.5 . . ?
N2 C21 H21A 109.7 . . ?
N2 C21 H21B 109.6 . . ?
H21A C21 H21B 109.5 . . ?
N2 C21 H21C 109.1 . . ?
H21A C21 H21C 109.5 . . ?
H21B C21 H21C 109.5 . . ?
N2 C22 H22A 109.8 . . ?
N2 C22 H22B 108.8 . . ?
H22A C22 H22B 109.5 . . ?
N2 C22 H22C 109.8 . . ?
H22A C22 H22C 109.5 . . ?
H22B C22 H22C 109.5 . . ?
C24 C23 Al1 113.0(3) . . ?
C24 C23 H23A 108.0 . . ?
Al1 C23 H23A 109.1 . . ?
C24 C23 H23B 108.5 . . ?
Al1 C23 H23B 108.7 . . ?
H23A C23 H23B 109.5 . . ?
C23 C24 H24A 109.6 . . ?
C23 C24 H24B 109.6 . . ?
H24A C24 H24B 109.5 . . ?
C23 C24 H24C 109.2 . . ?
H24A C24 H24C 109.5 . . ?
H24B C24 H24C 109.5 . . ?
C26 C25 Al1 121.5(3) . . ?
C26 C25 H25A 103.8 . . ?
Al1 C25 H25A 109.5 . . ?
C26 C25 H25B 103.5 . . ?
Al1 C25 H25B 108.6 . . ?
H25A C25 H25B 109.5 . . ?
C25 C26 H26A 111.5 . . ?
C25 C26 H26B 108.3 . . ?
H26A C26 H26B 109.5 . . ?
C25 C26 H26C 108.6 . . ?
H26A C26 H26C 109.5 . . ?
H26B C26 H26C 109.5 . . ?

loop_
_geom_bond_atom_site_label_1
_geom_bond_atom_site_label_2
_geom_bond_distance
_geom_bond_site_symmetry_2
_geom_bond_publ_flag
P1 C13 1.804(3) . ?
P1 C1 1.818(4) . ?
P1 C7 1.827(4) . ?
P1 Al1 2.7482(16) . ?
Al1 N1 1.928(3) . ?
Al1 C25 1.974(4) . ?
Al1 C23 1.993(4) . ?
Al1 N2 2.115(4) . ?
N1 C18 1.385(4) . ?
N1 C19 1.454(5) . ?
N2 C21 1.481(6) . ?
N2 C22 1.482(5) . ?
N2 C20 1.490(5) . ?
C1 C6 1.392(5) . ?
C1 C2 1.400(5) . ?
C2 C3 1.373(5) . ?
C2 H2 0.9601 . ?
C3 C4 1.380(6) . ?
C3 H3 0.9600 . ?
C4 C5 1.363(6) . ?
C4 H4 0.9601 . ?
C5 C6 1.380(5) . ?
C5 H5 0.9599 . ?
C6 H6 0.9600 . ?
C7 C8 1.376(6) . ?
C7 C12 1.396(5) . ?
C8 C9 1.394(5) . ?
C8 H8 0.9601 . ?
C9 C10 1.354(7) . ?
C9 H9 0.9599 . ?
C10 C11 1.359(7) . ?
C10 H10 0.9598 . ?
C11 C12 1.373(6) . ?
C11 H11 0.9600 . ?
C12 H12 0.9598 . ?
C13 C14 1.393(5) . ?
C13 C18 1.421(5) . ?
C14 C15 1.392(5) . ?
C14 H14 0.9599 . ?
C15 C16 1.383(6) . ?
C15 H15 0.9598 . ?
C16 C17 1.369(5) . ?
C16 H16 0.9599 . ?
C17 C18 1.423(5) . ?
C17 H17 0.9599 . ?
C19 C20 1.499(6) . ?
C19 H19A 0.9599 . ?
C19 H19B 0.9598 . ?
C20 H20A 0.9599 . ?
C20 H20B 0.9598 . ?
C21 H21A 0.9597 . ?
C21 H21B 0.9599 . ?
C21 H21C 0.9599 . ?
C22 H22A 0.9599 . ?
C22 H22B 0.9601 . ?
C22 H22C 0.9600 . ?
C23 C24 1.524(5) . ?
C23 H23A 0.9599 . ?
C23 H23B 0.9598 . ?
C24 H24A 0.9600 . ?
C24 H24B 0.9598 . ?
C24 H24C 0.9599 . ?
C25 C26 1.541(6) . ?
C25 H25A 0.9598 . ?
C25 H25B 0.9597 . ?
C26 H26A 0.9600 . ?
C26 H26B 0.9598 . ?
C26 H26C 0.9598 . ?
